data_7710323
loop_
_publ_author_name
'Bhar, Kishalay'
'Guo, Wenbin'
'Gonidec, Mathieu'
'Nikhil Raj M, Venkata'
'Bhatt, Surabhi'
'Perdih, Franc'
'Guionneau, Philippe'
'Chastanet, Guillaume'
'Sharma, Anuj K.'

_publ_section_title
;
 High temperature spin crossover behaviour of mononuclear
 bis-(thiocyanato)iron(II) complexes with judiciously designed bidentate
 N-donor Schiff bases with varying substituents.
;
_journal_issue 24
_journal_name_full 'Dalton transactions (Cambridge, England : 2003)'
_journal_page_first 9302
_journal_page_last 9313
_journal_paper_doi 10.1039/d2dt00416j
_journal_volume 51
_journal_year 2022
_chemical_formula_moiety '2(C38 H26 Cl2 Fe N6 S2)'
_chemical_formula_sum 'C76 H52 Cl4 Fe2 N12 S4'
_chemical_formula_weight 1515.03
_space_group_crystal_system tetragonal
_space_group_IT_number 96
_space_group_name_Hall 'P 4nw 2abw'
_space_group_name_H-M_alt 'P 43 21 2'
_atom_sites_solution_hydrogens difmap
_audit_creation_date 2022-05-05
_audit_creation_method
;
Olex2 1.3
(compiled 2020.11.12 svn.r5f609507 for OlexSys, GUI svn.r6408)
;
_audit_update_record
;
2022-05-08 deposited with the CCDC.	2022-05-24 downloaded from the CCDC.
;
_cell_angle_alpha 90
_cell_angle_beta 90
_cell_angle_gamma 90
_cell_formula_units_Z 2
_cell_length_a 17.4989(11)
_cell_length_b 17.4989(11)
_cell_length_c 12.1221(11)
_cell_measurement_reflns_used 9885
_cell_measurement_temperature 150(2)
_cell_measurement_theta_max 23.09
_cell_measurement_theta_min 2.33
_cell_volume 3711.9(5)
_computing_cell_refinement 'SAINT v8.34A (Bruker, 2013)'
_computing_data_reduction 'SAINT v8.34A (Bruker, 2013)'
_computing_molecular_graphics 'Olex2 1.3 (Dolomanov et al., 2009)'
_computing_publication_material 'Olex2 1.3 (Dolomanov et al., 2009)'
_computing_structure_refinement 'SHELXL 2014/7 (Sheldrick, 2015)'
_computing_structure_solution 'olex2.solve (Bourhis et al., 2015)'
_diffrn_ambient_temperature 149.99
_diffrn_measured_fraction_theta_full 0.946
_diffrn_measured_fraction_theta_max 0.952
_diffrn_measurement_device_type 'Bruker APEX-II CCD'
_diffrn_measurement_method '\f and \w scans'
_diffrn_radiation_type MoK\a
_diffrn_radiation_wavelength 0.71073
_diffrn_reflns_av_R_equivalents 0.1062
_diffrn_reflns_av_unetI/netI 0.0789
_diffrn_reflns_Laue_measured_fraction_full 0.946
_diffrn_reflns_Laue_measured_fraction_max 0.952
_diffrn_reflns_limit_h_max 21
_diffrn_reflns_limit_h_min -21
_diffrn_reflns_limit_k_max 21
_diffrn_reflns_limit_k_min -21
_diffrn_reflns_limit_l_max 15
_diffrn_reflns_limit_l_min -15
_diffrn_reflns_number 70438
_diffrn_reflns_point_group_measured_fraction_full 0.959
_diffrn_reflns_point_group_measured_fraction_max 0.963
_diffrn_reflns_theta_full 25.242
_diffrn_reflns_theta_max 26.369
_diffrn_reflns_theta_min 2.044
_exptl_absorpt_coefficient_mu 0.698
_exptl_absorpt_correction_T_max 0.7456
_exptl_absorpt_correction_T_min 0.6743
_exptl_absorpt_correction_type multi-scan
_exptl_crystal_colour black
_exptl_crystal_colour_primary black
_exptl_crystal_density_diffrn 1.356
_exptl_crystal_density_method 'not measured'
_exptl_crystal_description block
_exptl_crystal_F_000 1552
_exptl_crystal_size_max 0.2
_exptl_crystal_size_mid 0.06
_exptl_crystal_size_min 0.06
_refine_diff_density_max 0.270
_refine_diff_density_min -0.295
_refine_diff_density_rms 0.044
_refine_ls_abs_structure_details
;
 Flack x determined using 1131 quotients [(I+)-(I-)]/[(I+)+(I-)]
 (Parsons, Flack and Wagner, Acta Cryst. B69 (2013) 249-259).
;
_refine_ls_abs_structure_Flack 0.002(10)
_refine_ls_extinction_method none
_refine_ls_goodness_of_fit_ref 0.969
_refine_ls_hydrogen_treatment noref
_refine_ls_matrix_type full
_refine_ls_number_parameters 222
_refine_ls_number_reflns 3668
_refine_ls_number_restraints 0
_refine_ls_restrained_S_all 0.969
_refine_ls_R_factor_all 0.0498
_refine_ls_R_factor_gt 0.0354
_refine_ls_shift/su_max 0.000
_refine_ls_shift/su_mean 0.000
_refine_ls_structure_factor_coef Fsqd
_refine_ls_weighting_details 'w=1/[\s^2^(Fo^2^)] where P=(Fo^2^+2Fc^2^)/3'
_refine_ls_weighting_scheme calc
_refine_ls_wR_factor_gt 0.0706
_refine_ls_wR_factor_ref 0.0741
_reflns_Friedel_coverage 0.744
_reflns_Friedel_fraction_full 0.976
_reflns_Friedel_fraction_max 0.979
_reflns_number_gt 3018
_reflns_number_total 3668
_reflns_threshold_expression 'I > 2\s(I)'
_cod_data_source_file d2dt00416j2.cif
_cod_data_source_block askbfe150_0ma
_cod_depositor_comments 'Adding full bibliography for 7710305--7710325.cif.'
_cod_original_cell_volume 3711.9(6)
_cod_database_code 7710323
_shelx_shelxl_version_number 2014/7
_shelx_space_group_comment
;
The symmetry employed for this shelxl refinement is uniquely defined
by the following loop, which should always be used as a source of
symmetry information in preference to the above space-group names.
They are only intended as comments.
;
_shelx_estimated_absorpt_t_max 0.959
_shelx_estimated_absorpt_t_min 0.873
_olex2_refinement_description
;
1. Others
 Fixed Uiso: H1(0.061) H2(0.077) H3(0.082) H4(0.07) H8(0.073) H9(0.091)
 H10(0.09) H11(0.087) H12(0.074) H14(0.068) H15(0.078) H17(0.071) H18(0.059)
 Fixed X: H1(0.484739) H2(0.447439) H3(0.31967) H4(0.23198) H8(0.162821)
 H9(0.03278) H10(-0.03135) H11(0.03292) H12(0.16279) H14(0.26809) H15(0.21021)
 H17(0.1734) H18(0.22841)
 Fixed Y: H1(0.42205) H2(0.436568) H3(0.439528) H4(0.4297) H8(0.522381)
 H9(0.52702) H10(0.42599) H11(0.32227) H12(0.316429) H14(0.50787) H15(0.49229)
 H17(0.274488) H18(0.289669)
 Fixed Z: Fe1(0.5) H1(0.276039) H2(0.097301) H3(0.05576) H4(0.19683)
 H8(0.464729) H9(0.443589) H10(0.37359) H11(0.3127) H12(0.33168) H14(0.65691)
 H15(0.82569) H17(0.760241) H18(0.58906)
;
_smtbx_masks_void_probe_radius 1.2
_smtbx_masks_void_truncation_radius 1.2
_olex2_submission_special_instructions 'No special instructions were received'

loop_
_space_group_symop_operation_xyz
'x, y, z'
'-y+1/2, x+1/2, z+3/4'
'-x, -y, z+1/2'
'y+1/2, -x+1/2, z+1/4'
'x+1/2, -y+1/2, -z+1/4'
'-x+1/2, y+1/2, -z+3/4'
'y, x, -z'
'-y, -x, -z+1/2'

loop_
_atom_site_label
_atom_site_type_symbol
_atom_site_fract_x
_atom_site_fract_y
_atom_site_fract_z
_atom_site_U_iso_or_equiv
_atom_site_adp_type
_atom_site_occupancy
_atom_site_site_symmetry_order
_atom_site_calc_flag
_atom_site_refinement_flags_posn
_atom_site_refinement_flags_adp
_atom_site_refinement_flags_occupancy
_atom_site_disorder_assembly
_atom_site_disorder_group
Fe1 Fe 0.40600(2) 0.40600(2) 0.5000 0.02049(16) Uani 1 2 d S T P . .
Cl1 Cl 0.14466(7) 0.36731(7) 0.94011(10) 0.0580(3) Uani 1 1 d . . . . .
S1 S 0.67343(6) 0.39421(7) 0.44086(13) 0.0635(4) Uani 1 1 d . . . . .
N1 N 0.38360(14) 0.41808(14) 0.3423(2) 0.0209(6) Uani 1 1 d . . . . .
N2 N 0.29467(13) 0.40728(14) 0.5063(2) 0.0194(5) Uani 1 1 d . . . . .
N3 N 0.51676(16) 0.40573(16) 0.4794(2) 0.0264(6) Uani 1 1 d . . . . .
C1 C 0.43374(18) 0.42420(19) 0.2590(3) 0.0274(7) Uani 1 1 d . . . . .
H1 H 0.4847 0.4220 0.2760 0.061 Uiso 1 1 d . U . . .
C2 C 0.4120(2) 0.4328(2) 0.1511(3) 0.0345(9) Uani 1 1 d . . . . .
H2 H 0.4474 0.4366 0.0973 0.077 Uiso 1 1 d . U . . .
C3 C 0.3357(2) 0.4342(2) 0.1249(3) 0.0376(9) Uani 1 1 d . . . . .
H3 H 0.3197 0.4395 0.0558 0.082 Uiso 1 1 d . U . . .
C4 C 0.28238(19) 0.4276(2) 0.2087(3) 0.0304(9) Uani 1 1 d . . . . .
H4 H 0.2320 0.4297 0.1968 0.070 Uiso 1 1 d . U . . .
C5 C 0.30883(17) 0.42017(18) 0.3161(3) 0.0209(7) Uani 1 1 d . . . . .
C6 C 0.25840(17) 0.41396(18) 0.4133(3) 0.0214(7) Uani 1 1 d . . . . .
C7 C 0.17452(18) 0.41708(19) 0.4016(3) 0.0245(8) Uani 1 1 d . . . . .
C8 C 0.1349(2) 0.4808(2) 0.4392(3) 0.0281(8) Uani 1 1 d . . . . .
H8 H 0.1628 0.5224 0.4647 0.073 Uiso 1 1 d . U . . .
C9 C 0.0559(2) 0.4832(2) 0.4278(3) 0.0363(10) Uani 1 1 d . . . . .
H9 H 0.0328 0.5270 0.4436 0.091 Uiso 1 1 d . U . . .
C10 C 0.0164(2) 0.4229(3) 0.3822(4) 0.0379(10) Uani 1 1 d . . . . .
H10 H -0.0314 0.4260 0.3736 0.090 Uiso 1 1 d . U . . .
C11 C 0.0558(2) 0.3606(2) 0.3436(3) 0.0357(10) Uani 1 1 d . . . . .
H11 H 0.0329 0.3223 0.3127 0.087 Uiso 1 1 d . U . . .
C12 C 0.1344(2) 0.3574(2) 0.3531(3) 0.0310(8) Uani 1 1 d . . . . .
H12 H 0.1628 0.3164 0.3317 0.074 Uiso 1 1 d . U . . .
C13 C 0.25303(17) 0.39926(19) 0.6078(3) 0.0207(7) Uani 1 1 d . . . . .
C14 C 0.2489(2) 0.4599(2) 0.6806(3) 0.0306(8) Uani 1 1 d . . . . .
H14 H 0.2681 0.5079 0.6569 0.068 Uiso 1 1 d . U . . .
C15 C 0.2142(2) 0.4502(2) 0.7832(3) 0.0350(10) Uani 1 1 d . . . . .
H15 H 0.2102 0.4923 0.8257 0.078 Uiso 1 1 d . U . . .
C16 C 0.18556(19) 0.3797(2) 0.8103(3) 0.0307(8) Uani 1 1 d . . . . .
C17 C 0.18961(19) 0.3191(2) 0.7392(3) 0.0297(8) Uani 1 1 d . . . . .
H17 H 0.1734 0.2745 0.7602 0.071 Uiso 1 1 d . U . . .
C18 C 0.22292(18) 0.3281(2) 0.6368(3) 0.0265(8) Uani 1 1 d . . . . .
H18 H 0.2284 0.2897 0.5891 0.059 Uiso 1 1 d . U . . .
C19 C 0.58118(19) 0.40047(17) 0.4654(3) 0.0281(8) Uani 1 1 d . . . . .

loop_
_atom_site_aniso_label
_atom_site_aniso_U_11
_atom_site_aniso_U_22
_atom_site_aniso_U_33
_atom_site_aniso_U_23
_atom_site_aniso_U_13
_atom_site_aniso_U_12
Fe1 0.0216(2) 0.0216(2) 0.0183(3) 0.0018(2) -0.0018(2) -0.0020(3)
Cl1 0.0698(7) 0.0722(8) 0.0320(6) -0.0084(5) 0.0255(6) -0.0196(6)
S1 0.0244(5) 0.0402(6) 0.1259(13) 0.0081(7) 0.0066(6) 0.0022(4)
N1 0.0209(13) 0.0185(13) 0.0232(16) 0.0021(11) -0.0014(11) -0.0025(10)
N2 0.0229(13) 0.0185(12) 0.0168(14) -0.0001(13) 0.0006(12) -0.0012(11)
N3 0.0249(15) 0.0255(14) 0.0288(18) 0.0026(14) -0.0070(12) -0.0046(12)
C1 0.0251(16) 0.0331(19) 0.0242(19) 0.0039(17) 0.0019(15) -0.0026(14)
C2 0.0273(19) 0.050(2) 0.026(2) 0.0076(15) 0.0043(17) -0.0009(17)
C3 0.034(2) 0.057(3) 0.021(2) 0.0063(18) -0.0033(17) 0.0042(18)
C4 0.0200(17) 0.045(2) 0.026(2) 0.0081(16) -0.0029(15) 0.0015(16)
C5 0.0225(16) 0.0201(17) 0.0200(19) 0.0022(14) 0.0011(14) -0.0011(13)
C6 0.0253(16) 0.0164(16) 0.0225(19) 0.0010(14) -0.0030(14) -0.0016(14)
C7 0.0244(17) 0.0289(19) 0.020(2) 0.0052(15) -0.0019(13) -0.0027(15)
C8 0.0271(18) 0.034(2) 0.024(2) -0.0022(16) 0.0008(16) 0.0015(15)
C9 0.033(2) 0.047(2) 0.029(2) 0.0010(19) 0.0053(17) 0.0120(17)
C10 0.0221(18) 0.058(3) 0.034(2) 0.009(2) 0.0012(16) 0.0006(19)
C11 0.028(2) 0.044(2) 0.036(3) 0.0020(19) 0.0008(17) -0.0111(17)
C12 0.029(2) 0.034(2) 0.030(2) 0.0007(17) -0.0023(16) -0.0003(17)
C13 0.0184(15) 0.0261(18) 0.0175(18) 0.0019(14) -0.0007(13) 0.0009(14)
C14 0.034(2) 0.0274(18) 0.030(2) -0.0053(17) 0.0056(17) -0.0036(16)
C15 0.036(2) 0.035(2) 0.034(3) -0.0141(17) 0.0047(18) -0.0019(17)
C16 0.0257(18) 0.047(2) 0.0195(19) -0.0027(17) 0.0046(15) -0.0009(16)
C17 0.0286(18) 0.0304(19) 0.030(2) 0.0008(17) 0.0054(17) -0.0014(15)
C18 0.0246(18) 0.0271(19) 0.028(2) -0.0004(16) 0.0021(16) -0.0011(15)
C19 0.032(2) 0.0163(16) 0.036(2) 0.0044(14) -0.0071(15) -0.0018(15)

loop_
_atom_type_symbol
_atom_type_description
_atom_type_scat_dispersion_real
_atom_type_scat_dispersion_imag
_atom_type_scat_source
C C 0.0033 0.0016 'International Tables Vol C Tables 4.2.6.8 and 6.1.1.4'
H H 0.0000 0.0000 'International Tables Vol C Tables 4.2.6.8 and 6.1.1.4'
Cl Cl 0.1484 0.1585 'International Tables Vol C Tables 4.2.6.8 and 6.1.1.4'
Fe Fe 0.3463 0.8444 'International Tables Vol C Tables 4.2.6.8 and 6.1.1.4'
N N 0.0061 0.0033 'International Tables Vol C Tables 4.2.6.8 and 6.1.1.4'
S S 0.1246 0.1234 'International Tables Vol C Tables 4.2.6.8 and 6.1.1.4'

loop_
_geom_angle_atom_site_label_1
_geom_angle_atom_site_label_2
_geom_angle_atom_site_label_3
_geom_angle
_geom_angle_site_symmetry_1
_geom_angle_site_symmetry_3
_geom_angle_publ_flag
N1 Fe1 N1 172.55(15) 7_556 . ?
N2 Fe1 N1 94.11(11) 7_556 . ?
N2 Fe1 N1 94.11(11) . 7_556 ?
N2 Fe1 N1 80.65(12) . . ?
N2 Fe1 N1 80.65(12) 7_556 7_556 ?
N2 Fe1 N2 91.41(15) . 7_556 ?
N2 Fe1 N3 174.88(12) 7_556 7_556 ?
N2 Fe1 N3 88.92(11) . 7_556 ?
N2 Fe1 N3 174.88(12) . . ?
N2 Fe1 N3 88.92(11) 7_556 . ?
N3 Fe1 N1 94.23(11) . . ?
N3 Fe1 N1 90.99(11) . 7_556 ?
N3 Fe1 N1 90.99(11) 7_556 . ?
N3 Fe1 N1 94.23(11) 7_556 7_556 ?
N3 Fe1 N3 91.21(17) . 7_556 ?
C1 N1 Fe1 127.6(2) . . ?
C1 N1 C5 117.1(3) . . ?
C5 N1 Fe1 115.3(2) . . ?
C6 N2 Fe1 117.1(2) . . ?
C6 N2 C13 120.3(3) . . ?
C13 N2 Fe1 122.6(2) . . ?
C19 N3 Fe1 175.4(3) . . ?
N1 C1 H1 117.6(4) . . ?
N1 C1 C2 123.1(3) . . ?
C2 C1 H1 119.3(4) . . ?
C1 C2 H2 120.5(4) . . ?
C1 C2 C3 119.5(3) . . ?
C3 C2 H2 120.0(4) . . ?
C2 C3 H3 121.9(4) . . ?
C2 C3 C4 119.0(3) . . ?
C4 C3 H3 119.1(4) . . ?
C3 C4 H4 122.9(4) . . ?
C3 C4 C5 118.1(3) . . ?
C5 C4 H4 118.9(4) . . ?
N1 C5 C4 123.2(3) . . ?
N1 C5 C6 113.0(3) . . ?
C4 C5 C6 123.8(3) . . ?
N2 C6 C5 114.0(3) . . ?
N2 C6 C7 125.0(3) . . ?
C7 C6 C5 121.0(3) . . ?
C8 C7 C6 119.6(3) . . ?
C12 C7 C6 121.0(3) . . ?
C12 C7 C8 119.3(3) . . ?
C7 C8 H8 118.3(3) . . ?
C9 C8 C7 119.2(3) . . ?
C9 C8 H8 122.2(4) . . ?
C8 C9 H9 117.2(4) . . ?
C10 C9 C8 121.1(4) . . ?
C10 C9 H9 121.3(4) . . ?
C9 C10 H10 119.9(4) . . ?
C11 C10 C9 119.5(3) . . ?
C11 C10 H10 120.4(5) . . ?
C10 C11 H11 122.0(4) . . ?
C10 C11 C12 120.3(4) . . ?
C12 C11 H11 117.7(4) . . ?
C7 C12 H12 115.9(3) . . ?
C11 C12 C7 120.5(3) . . ?
C11 C12 H12 123.5(4) . . ?
C14 C13 N2 119.9(3) . . ?
C14 C13 C18 120.3(3) . . ?
C18 C13 N2 119.6(3) . . ?
C13 C14 H14 117.9(4) . . ?
C13 C14 C15 120.0(3) . . ?
C15 C14 H14 122.1(4) . . ?
C14 C15 H15 116.5(4) . . ?
C16 C15 C14 118.8(3) . . ?
C16 C15 H15 124.6(4) . . ?
C15 C16 Cl1 118.6(3) . . ?
C17 C16 Cl1 119.5(3) . . ?
C17 C16 C15 121.8(3) . . ?
C16 C17 H17 119.6(4) . . ?
C16 C17 C18 119.9(3) . . ?
C18 C17 H17 120.4(4) . . ?
C13 C18 H18 118.0(4) . . ?
C17 C18 C13 119.2(3) . . ?
C17 C18 H18 122.8(4) . . ?
N3 C19 S1 177.9(3) . . ?

loop_
_geom_bond_atom_site_label_1
_geom_bond_atom_site_label_2
_geom_bond_distance
_geom_bond_site_symmetry_2
_geom_bond_publ_flag
Fe1 N1 1.963(3) . ?
Fe1 N1 1.963(3) 7_556 ?
Fe1 N2 1.950(2) 7_556 ?
Fe1 N2 1.950(2) . ?
Fe1 N3 1.954(3) . ?
Fe1 N3 1.954(3) 7_556 ?
Cl1 C16 1.742(4) . ?
S1 C19 1.645(4) . ?
N1 C1 1.342(4) . ?
N1 C5 1.347(4) . ?
N2 C6 1.299(4) . ?
N2 C13 1.437(4) . ?
N3 C19 1.144(4) . ?
C1 H1 0.917(3) . ?
C1 C2 1.370(5) . ?
C2 H2 0.902(4) . ?
C2 C3 1.372(5) . ?
C3 H3 0.889(4) . ?
C3 C4 1.385(5) . ?
C4 H4 0.894(3) . ?
C4 C5 1.388(5) . ?
C5 C6 1.477(5) . ?
C6 C7 1.476(4) . ?
C7 C8 1.390(5) . ?
C7 C12 1.389(5) . ?
C8 H8 0.930(4) . ?
C8 C9 1.389(5) . ?
C9 H9 0.888(4) . ?
C9 C10 1.376(6) . ?
C10 H10 0.844(4) . ?
C10 C11 1.374(6) . ?
C11 H11 0.866(4) . ?
C11 C12 1.381(5) . ?
C12 H12 0.909(4) . ?
C13 C14 1.381(5) . ?
C13 C18 1.396(5) . ?
C14 H14 0.949(4) . ?
C14 C15 1.394(5) . ?
C15 H15 0.901(4) . ?
C15 C16 1.372(5) . ?
C16 C17 1.369(5) . ?
C17 H17 0.869(3) . ?
C17 C18 1.381(5) . ?
C18 H18 0.893(4) . ?

loop_
_geom_torsion_atom_site_label_1
_geom_torsion_atom_site_label_2
_geom_torsion_atom_site_label_3
_geom_torsion_atom_site_label_4
_geom_torsion
_geom_torsion_site_symmetry_1
_geom_torsion_site_symmetry_2
_geom_torsion_site_symmetry_3
_geom_torsion_site_symmetry_4
_geom_torsion_publ_flag
Fe1 N1 C1 C2 -179.8(3) . . . . ?
Fe1 N1 C5 C4 -179.3(3) . . . . ?
Fe1 N1 C5 C6 0.9(3) . . . . ?
Fe1 N2 C6 C5 -0.4(4) . . . . ?
Fe1 N2 C6 C7 -179.1(2) . . . . ?
Fe1 N2 C13 C14 75.6(4) . . . . ?
Fe1 N2 C13 C18 -98.7(3) . . . . ?
Cl1 C16 C17 C18 -179.1(3) . . . . ?
N1 C1 C2 C3 -1.0(6) . . . . ?
N1 C5 C6 N2 -0.3(4) . . . . ?
N1 C5 C6 C7 178.5(3) . . . . ?
N2 C6 C7 C8 69.2(4) . . . . ?
N2 C6 C7 C12 -110.9(4) . . . . ?
N2 C13 C14 C15 -174.4(3) . . . . ?
N2 C13 C18 C17 173.6(3) . . . . ?
C1 N1 C5 C4 0.5(5) . . . . ?
C1 N1 C5 C6 -179.3(3) . . . . ?
C1 C2 C3 C4 0.5(6) . . . . ?
C2 C3 C4 C5 0.4(6) . . . . ?
C3 C4 C5 N1 -0.9(6) . . . . ?
C3 C4 C5 C6 178.9(3) . . . . ?
C4 C5 C6 N2 179.9(3) . . . . ?
C4 C5 C6 C7 -1.4(5) . . . . ?
C5 N1 C1 C2 0.4(5) . . . . ?
C5 C6 C7 C8 -109.4(4) . . . . ?
C5 C6 C7 C12 70.5(4) . . . . ?
C6 N2 C13 C14 -106.1(4) . . . . ?
C6 N2 C13 C18 79.6(4) . . . . ?
C6 C7 C8 C9 -180.0(3) . . . . ?
C6 C7 C12 C11 179.3(3) . . . . ?
C7 C8 C9 C10 1.4(6) . . . . ?
C8 C7 C12 C11 -0.9(6) . . . . ?
C8 C9 C10 C11 -2.4(7) . . . . ?
C9 C10 C11 C12 1.7(6) . . . . ?
C10 C11 C12 C7 -0.1(6) . . . . ?
C12 C7 C8 C9 0.2(5) . . . . ?
C13 N2 C6 C5 -178.8(3) . . . . ?
C13 N2 C6 C7 2.5(5) . . . . ?
C13 C14 C15 C16 0.7(6) . . . . ?
C14 C13 C18 C17 -0.6(5) . . . . ?
C14 C15 C16 Cl1 178.3(3) . . . . ?
C14 C15 C16 C17 -0.4(6) . . . . ?
C15 C16 C17 C18 -0.4(6) . . . . ?
C16 C17 C18 C13 0.8(5) . . . . ?
C18 C13 C14 C15 -0.2(5) . . . . ?

loop_
_smtbx_masks_void_nr
_smtbx_masks_void_average_x
_smtbx_masks_void_average_y
_smtbx_masks_void_average_z
_smtbx_masks_void_volume
_smtbx_masks_void_count_electrons
_smtbx_masks_void_content
1 0.149 0.149 0.500 70.0 10.3 ?
2 0.242 0.758 0.750 23.2 0.0 ?
3 0.258 0.258 0.000 23.2 0.0 ?
4 0.351 0.649 0.250 70.0 10.0 ?
5 0.649 0.351 0.750 70.0 10.0 ?
6 0.742 0.742 0.500 23.2 0.0 ?
7 0.758 0.242 0.250 23.2 0.0 ?
8 0.851 0.851 1.000 70.0 10.1 ?
